data_2022407
loop_
_publ_author_name
'Romo, Pablo E.'
'Quiroga, Jairo'
'Cobo, Justo'
'Glidewell, Christopher'

_publ_section_title
;
 Synthesis and spectroscopic and structural characterization of
 spiro[indoline-3,3&#x2032;-indolizine]s formed by 1,3-dipolar
 cycloadditions between isatins, pipecolic acid and an electron-deficient
 alkene
;
_journal_coeditor_code KY3207
_journal_issue 9
_journal_name_full 'Acta Crystallographica Section C Structural Chemistry'
_journal_paper_doi 10.1107/S2053229621007142
_journal_volume 77
_journal_year 2021
_chemical_formula_iupac 'C23 H21 F N2 O4'
_chemical_formula_moiety 'C23 H21 F N2 O4'
_chemical_formula_sum 'C23 H21 F N2 O4'
_chemical_formula_weight 408.42
_chemical_name_systematic
'(1'<i>SR</i>,2'<i>SR</i>,3<i>RS</i>,8a'<i>RS</i>)-2'-Benzoyl-5-fluoro-2-oxo-1',5',6',7',8',8a'-hexahydro-2'<i>H</i>-spiro[indoline-3,3'-indolizine]-1'-carboxylic acid'
_space_group_crystal_system triclinic
_space_group_IT_number 2
_space_group_name_Hall '-P 1'
_space_group_name_H-M_alt 'P -1'
_atom_sites_solution_hydrogens mixed
_atom_sites_solution_primary dual
_audit_creation_method SHELXL-2014
_cell_angle_alpha 87.549(2)
_cell_angle_beta 79.926(2)
_cell_angle_gamma 68.467(2)
_cell_formula_units_Z 2
_cell_length_a 8.1440(5)
_cell_length_b 8.4565(5)
_cell_length_c 14.9945(8)
_cell_measurement_reflns_used 4727
_cell_measurement_temperature 100(2)
_cell_measurement_theta_max 28.360
_cell_measurement_theta_min 2.590
_cell_volume 945.52(10)
_computing_cell_refinement
;
SAINT (Bruker, 2017)
;
_computing_data_collection
;
APEX3 (Bruker, 2018)
;
_computing_data_reduction
;
SAINT (Bruker, 2017)
;
_computing_molecular_graphics
;
PLATON (Spek, 2020)
;
_computing_publication_material
;
SHELXL2014 (Sheldrick, 2015b) and PLATON (Spek, 2020)
;
_computing_structure_refinement
;
SHELXL2014 (Sheldrick, 2015b)
;
_computing_structure_solution
;
SHELXT2014 (Sheldrick, 2015a)
;
_diffrn_ambient_temperature 100(2)
_diffrn_measured_fraction_theta_full 0.999
_diffrn_measured_fraction_theta_max 0.998
_diffrn_measurement_device_type 'Bruker D8 Venture'
_diffrn_measurement_method '\f and \w scans'
_diffrn_radiation_monochromator 'multilayer mirror'
_diffrn_radiation_type MoK\a
_diffrn_radiation_wavelength 0.71073
_diffrn_reflns_av_R_equivalents 0.0679
_diffrn_reflns_av_unetI/netI 0.0309
_diffrn_reflns_limit_h_max 10
_diffrn_reflns_limit_h_min -10
_diffrn_reflns_limit_k_max 11
_diffrn_reflns_limit_k_min -11
_diffrn_reflns_limit_l_max 19
_diffrn_reflns_limit_l_min -20
_diffrn_reflns_number 50206
_diffrn_reflns_theta_full 25.242
_diffrn_reflns_theta_max 28.360
_diffrn_reflns_theta_min 2.590
_diffrn_source 'INCOATEC high brilliance microfocus sealed tube'
_diffrn_standards_decay_% 0
_diffrn_standards_interval_count 0
_diffrn_standards_interval_time 0
_diffrn_standards_number 0
_exptl_absorpt_coefficient_mu 0.105
_exptl_absorpt_correction_T_max 0.987
_exptl_absorpt_correction_T_min 0.939
_exptl_absorpt_correction_type multi-scan
_exptl_absorpt_process_details
;
(SADABS; Bruker, 2016)
;
_exptl_crystal_colour colourless
_exptl_crystal_density_diffrn 1.434
_exptl_crystal_description block
_exptl_crystal_F_000 428
_exptl_crystal_size_max 0.260
_exptl_crystal_size_mid 0.210
_exptl_crystal_size_min 0.120
_refine_diff_density_max 0.323
_refine_diff_density_min -0.255
_refine_ls_extinction_method none
_refine_ls_goodness_of_fit_ref 1.042
_refine_ls_hydrogen_treatment mixed
_refine_ls_matrix_type full
_refine_ls_number_parameters 277
_refine_ls_number_reflns 4727
_refine_ls_number_restraints 0
_refine_ls_restrained_S_all 1.042
_refine_ls_R_factor_all 0.0503
_refine_ls_R_factor_gt 0.0373
_refine_ls_shift/su_max 0.000
_refine_ls_shift/su_mean 0.000
_refine_ls_structure_factor_coef Fsqd
_refine_ls_weighting_details 'w=1/[\s^2^(Fo^2^)+(0.0348P)^2^+0.5208P] where P=(Fo^2^+2Fc^2^)/3'
_refine_ls_weighting_scheme calc
_refine_ls_wR_factor_gt 0.0860
_refine_ls_wR_factor_ref 0.0953
_reflns_number_gt 3889
_reflns_number_total 4727
_reflns_threshold_expression 'I > 2\s(I)'
_cod_data_source_file ky3207sup1.cif
_cod_data_source_block I
_cod_database_code 2022407
_shelx_space_group_comment
;
The symmetry employed for this shelxl refinement is uniquely defined
by the following loop, which should always be used as a source of
symmetry information in preference to the above space-group names.
They are only intended as comments.
;
_shelx_estimated_absorpt_t_min 0.973
_shelx_estimated_absorpt_t_max 0.987
_shelxl_version_number 2.014

loop_
_space_group_symop_operation_xyz
'x, y, z'
'-x, -y, -z'

loop_
_atom_site_type_symbol
_atom_site_label
_atom_site_fract_x
_atom_site_fract_y
_atom_site_fract_z
_atom_site_U_iso_or_equiv
_atom_site_adp_type
_atom_site_calc_flag
_atom_site_occupancy
_atom_site_disorder_assembly
_atom_site_disorder_group
N N11 1.08269(14) 0.39724(14) 0.25922(7) 0.0158(2) Uani d 1 . .
H H11 1.170(2) 0.426(2) 0.2691(10) 0.019 Uiso d 1 . .
C C12 0.95853(15) 0.37142(15) 0.32522(8) 0.0134(2) Uani d 1 . .
O O12 0.94302(11) 0.39830(11) 0.40642(6) 0.01625(18) Uani d 1 . .
C C13 0.84286(15) 0.29780(14) 0.27968(8) 0.0126(2) Uani d 1 . .
C C13A 0.92063(16) 0.29951(15) 0.18062(8) 0.0139(2) Uani d 1 . .
C C14 0.88091(17) 0.24167(16) 0.10478(8) 0.0166(2) Uani d 1 . .
H H14 0.7864 0.1999 0.1091 0.020 Uiso calc 1 . .
C C15 0.98626(17) 0.24807(16) 0.02246(8) 0.0182(3) Uani d 1 . .
F F15 0.94893(11) 0.19433(11) -0.05352(5) 0.02647(19) Uani d 1 . .
C C16 1.12559(17) 0.30658(16) 0.01302(8) 0.0188(3) Uani d 1 . .
H H16 1.1924 0.3099 -0.0452 0.023 Uiso calc 1 . .
C C17 1.16756(16) 0.36082(16) 0.08971(8) 0.0172(2) Uani d 1 . .
H H17 1.2640 0.4001 0.0853 0.021 Uiso calc 1 . .
C C17A 1.06354(16) 0.35527(15) 0.17253(8) 0.0143(2) Uani d 1 . .
C C21 0.57206(15) 0.27283(15) 0.37179(8) 0.0133(2) Uani d 1 . .
H H21 0.5176 0.2197 0.3328 0.016 Uiso calc 1 . .
C C22 0.63827(15) 0.40201(15) 0.31493(8) 0.0125(2) Uani d 1 . .
H H22 0.6285 0.4960 0.3562 0.015 Uiso calc 1 . .
N N24 0.86385(13) 0.12371(12) 0.30761(7) 0.0134(2) Uani d 1 . .
C C25 1.04769(16) 0.00583(15) 0.30830(9) 0.0177(2) Uani d 1 . .
H H25A 1.0990 0.0425 0.3551 0.021 Uiso calc 1 . .
H H25B 1.1231 0.0044 0.2487 0.021 Uiso calc 1 . .
C C26 1.04418(18) -0.17129(16) 0.32871(9) 0.0208(3) Uani d 1 . .
H H26A 1.1670 -0.2519 0.3317 0.025 Uiso calc 1 . .
H H26B 1.0009 -0.2105 0.2794 0.025 Uiso calc 1 . .
C C27 0.92145(17) -0.16920(16) 0.41871(9) 0.0193(3) Uani d 1 . .
H H27A 0.9741 -0.1451 0.4688 0.023 Uiso calc 1 . .
H H27B 0.9130 -0.2827 0.4282 0.023 Uiso calc 1 . .
C C28 0.73338(16) -0.03508(15) 0.42078(8) 0.0160(2) Uani d 1 . .
H H28A 0.6720 -0.0700 0.3782 0.019 Uiso calc 1 . .
H H28B 0.6627 -0.0266 0.4824 0.019 Uiso calc 1 . .
C C28A 0.74292(16) 0.13729(15) 0.39444(8) 0.0134(2) Uani d 1 . .
H H28C 0.7862 0.1818 0.4427 0.016 Uiso calc 1 . .
C C211 0.43487(16) 0.35381(15) 0.45420(8) 0.0148(2) Uani d 1 . .
O O211 0.45433(12) 0.31384(11) 0.53129(6) 0.0196(2) Uani d 1 . .
O O212 0.28836(12) 0.47406(12) 0.43253(7) 0.0212(2) Uani d 1 . .
H H212 0.212(3) 0.517(2) 0.4842(12) 0.032 Uiso d 1 . .
C C227 0.53320(15) 0.47914(15) 0.23910(8) 0.0136(2) Uani d 1 . .
O O227 0.44923(12) 0.40598(12) 0.20899(6) 0.0192(2) Uani d 1 . .
C C221 0.53110(16) 0.64745(15) 0.20304(8) 0.0149(2) Uani d 1 . .
C C222 0.42462(17) 0.72116(17) 0.13716(9) 0.0192(3) Uani d 1 . .
H H222 0.3617 0.6611 0.1145 0.023 Uiso calc 1 . .
C C223 0.41032(19) 0.88090(18) 0.10488(9) 0.0229(3) Uani d 1 . .
H H223 0.3363 0.9307 0.0610 0.028 Uiso calc 1 . .
C C224 0.50443(19) 0.96829(17) 0.13682(9) 0.0219(3) Uani d 1 . .
H H224 0.4940 1.0781 0.1149 0.026 Uiso calc 1 . .
C C225 0.61343(19) 0.89555(17) 0.20057(9) 0.0207(3) Uani d 1 . .
H H225 0.6797 0.9543 0.2212 0.025 Uiso calc 1 . .
C C226 0.62558(17) 0.73600(16) 0.23430(8) 0.0174(2) Uani d 1 . .
H H226 0.6985 0.6873 0.2788 0.021 Uiso calc 1 . .

loop_
_atom_site_aniso_label
_atom_site_aniso_U_11
_atom_site_aniso_U_22
_atom_site_aniso_U_33
_atom_site_aniso_U_12
_atom_site_aniso_U_13
_atom_site_aniso_U_23
N11 0.0137(5) 0.0190(5) 0.0171(5) -0.0089(4) -0.0027(4) 0.0011(4)
C12 0.0106(5) 0.0111(5) 0.0172(6) -0.0025(4) -0.0027(4) 0.0013(4)
O12 0.0148(4) 0.0182(4) 0.0156(4) -0.0053(3) -0.0035(3) -0.0006(3)
C13 0.0119(5) 0.0116(5) 0.0146(5) -0.0046(4) -0.0027(4) 0.0016(4)
C13A 0.0121(5) 0.0127(5) 0.0156(5) -0.0031(4) -0.0022(4) 0.0017(4)
C14 0.0155(6) 0.0163(6) 0.0183(6) -0.0058(5) -0.0036(5) 0.0003(4)
C15 0.0196(6) 0.0184(6) 0.0143(6) -0.0032(5) -0.0049(5) -0.0006(4)
F15 0.0287(4) 0.0362(5) 0.0158(4) -0.0126(4) -0.0043(3) -0.0041(3)
C16 0.0161(6) 0.0197(6) 0.0160(6) -0.0028(5) 0.0001(5) 0.0033(5)
C17 0.0135(6) 0.0168(6) 0.0199(6) -0.0048(5) -0.0017(5) 0.0045(5)
C17A 0.0132(5) 0.0129(5) 0.0159(6) -0.0036(4) -0.0030(4) 0.0028(4)
C21 0.0121(5) 0.0135(5) 0.0151(5) -0.0058(4) -0.0020(4) 0.0019(4)
C22 0.0109(5) 0.0121(5) 0.0144(5) -0.0041(4) -0.0022(4) 0.0015(4)
N24 0.0117(5) 0.0109(4) 0.0163(5) -0.0036(4) -0.0006(4) 0.0020(4)
C25 0.0129(6) 0.0145(6) 0.0224(6) -0.0021(5) -0.0009(5) 0.0016(5)
C26 0.0190(6) 0.0133(6) 0.0252(7) -0.0018(5) -0.0009(5) 0.0018(5)
C27 0.0196(6) 0.0138(6) 0.0237(6) -0.0054(5) -0.0043(5) 0.0047(5)
C28 0.0165(6) 0.0143(6) 0.0182(6) -0.0068(5) -0.0033(5) 0.0034(4)
C28A 0.0118(5) 0.0132(5) 0.0146(5) -0.0043(4) -0.0012(4) 0.0015(4)
C211 0.0134(5) 0.0130(5) 0.0194(6) -0.0068(4) -0.0020(4) 0.0019(4)
O211 0.0209(5) 0.0180(4) 0.0168(4) -0.0043(4) -0.0013(3) 0.0012(3)
O212 0.0129(4) 0.0230(5) 0.0214(5) -0.0009(4) 0.0001(4) 0.0029(4)
C227 0.0096(5) 0.0153(5) 0.0146(5) -0.0034(4) -0.0008(4) 0.0002(4)
O227 0.0187(4) 0.0224(5) 0.0214(4) -0.0112(4) -0.0081(4) 0.0034(4)
C221 0.0132(5) 0.0149(6) 0.0143(5) -0.0030(4) -0.0011(4) 0.0009(4)
C222 0.0160(6) 0.0218(6) 0.0194(6) -0.0057(5) -0.0052(5) 0.0043(5)
C223 0.0206(6) 0.0242(7) 0.0210(6) -0.0045(5) -0.0060(5) 0.0083(5)
C224 0.0242(7) 0.0155(6) 0.0213(6) -0.0040(5) -0.0005(5) 0.0050(5)
C225 0.0269(7) 0.0171(6) 0.0186(6) -0.0093(5) -0.0032(5) 0.0017(5)
C226 0.0201(6) 0.0160(6) 0.0161(6) -0.0064(5) -0.0038(5) 0.0017(4)

loop_
_atom_type_symbol
_atom_type_description
_atom_type_scat_dispersion_real
_atom_type_scat_dispersion_imag
_atom_type_scat_source
C C 0.0033 0.0016 'International Tables Vol C Tables 4.2.6.8 and 6.1.1.4'
H H 0.0000 0.0000 'International Tables Vol C Tables 4.2.6.8 and 6.1.1.4'
N N 0.0061 0.0033 'International Tables Vol C Tables 4.2.6.8 and 6.1.1.4'
O O 0.0106 0.0060 'International Tables Vol C Tables 4.2.6.8 and 6.1.1.4'
F F 0.0171 0.0103 'International Tables Vol C Tables 4.2.6.8 and 6.1.1.4'

loop_
_geom_angle_atom_site_label_1
_geom_angle_atom_site_label_2
_geom_angle_atom_site_label_3
_geom_angle_site_symmetry_1
_geom_angle_site_symmetry_3
_geom_angle
_geom_angle_publ_flag
C12 N11 C17A . . 111.66(10) ?
C12 N11 H11 . . 124.4(10) ?
C17A N11 H11 . . 123.6(10) ?
O12 C12 N11 . . 125.70(11) ?
O12 C12 C13 . . 126.21(11) ?
N11 C12 C13 . . 108.08(10) ?
N24 C13 C13A . . 110.59(9) ?
N24 C13 C12 . . 112.62(9) ?
C13A C13 C12 . . 101.43(9) ?
N24 C13 C22 . . 103.20(9) ?
C13A C13 C22 . . 120.13(10) ?
C12 C13 C22 . . 109.18(9) ?
C14 C13A C17A . . 120.40(11) ?
C14 C13A C13 . . 130.03(11) ?
C17A C13A C13 . . 109.26(10) ?
C15 C14 C13A . . 116.59(11) ?
C15 C14 H14 . . 121.7 ?
C13A C14 H14 . . 121.7 ?
F15 C15 C16 . . 118.31(11) ?
F15 C15 C14 . . 117.98(12) ?
C16 C15 C14 . . 123.71(12) ?
C15 C16 C17 . . 119.45(12) ?
C15 C16 H16 . . 120.3 ?
C17 C16 H16 . . 120.3 ?
C17A C17 C16 . . 117.57(12) ?
C17A C17 H17 . . 121.2 ?
C16 C17 H17 . . 121.2 ?
C17 C17A C13A . . 122.25(11) ?
C17 C17A N11 . . 128.25(11) ?
C13A C17A N11 . . 109.48(10) ?
C211 C21 C28A . . 113.48(10) ?
C211 C21 C22 . . 112.77(10) ?
C28A C21 C22 . . 104.15(9) ?
C211 C21 H21 . . 108.7 ?
C28A C21 H21 . . 108.7 ?
C22 C21 H21 . . 108.7 ?
C227 C22 C21 . . 113.74(9) ?
C227 C22 C13 . . 113.26(9) ?
C21 C22 C13 . . 103.95(9) ?
C227 C22 H22 . . 108.6 ?
C21 C22 H22 . . 108.6 ?
C13 C22 H22 . . 108.6 ?
C25 N24 C28A . . 113.80(9) ?
C25 N24 C13 . . 116.13(9) ?
C28A N24 C13 . . 107.07(9) ?
N24 C25 C26 . . 108.45(10) ?
N24 C25 H25A . . 110.0 ?
C26 C25 H25A . . 110.0 ?
N24 C25 H25B . . 110.0 ?
C26 C25 H25B . . 110.0 ?
H25A C25 H25B . . 108.4 ?
C25 C26 C27 . . 110.53(10) ?
C25 C26 H26A . . 109.5 ?
C27 C26 H26A . . 109.5 ?
C25 C26 H26B . . 109.5 ?
C27 C26 H26B . . 109.5 ?
H26A C26 H26B . . 108.1 ?
C26 C27 C28 . . 111.69(10) ?
C26 C27 H27A . . 109.3 ?
C28 C27 H27A . . 109.3 ?
C26 C27 H27B . . 109.3 ?
C28 C27 H27B . . 109.3 ?
H27A C27 H27B . . 107.9 ?
C28A C28 C27 . . 110.73(10) ?
C28A C28 H28A . . 109.5 ?
C27 C28 H28A . . 109.5 ?
C28A C28 H28B . . 109.5 ?
C27 C28 H28B . . 109.5 ?
H28A C28 H28B . . 108.1 ?
N24 C28A C28 . . 110.49(9) ?
N24 C28A C21 . . 100.03(9) ?
C28 C28A C21 . . 116.54(10) ?
N24 C28A H28C . . 109.8 ?
C28 C28A H28C . . 109.8 ?
C21 C28A H28C . . 109.8 ?
O211 C211 O212 . . 123.70(11) ?
O211 C211 C21 . . 124.07(11) ?
O212 C211 C21 . . 112.23(10) ?
C211 O212 H212 . . 107.8(11) ?
O227 C227 C221 . . 120.37(11) ?
O227 C227 C22 . . 120.55(11) ?
C221 C227 C22 . . 119.07(10) ?
C226 C221 C222 . . 118.98(11) ?
C226 C221 C227 . . 122.84(11) ?
C222 C221 C227 . . 118.15(11) ?
C223 C222 C221 . . 120.56(12) ?
C223 C222 H222 . . 119.7 ?
C221 C222 H222 . . 119.7 ?
C222 C223 C224 . . 119.96(12) ?
C222 C223 H223 . . 120.0 ?
C224 C223 H223 . . 120.0 ?
C225 C224 C223 . . 120.19(12) ?
C225 C224 H224 . . 119.9 ?
C223 C224 H224 . . 119.9 ?
C224 C225 C226 . . 119.93(12) ?
C224 C225 H225 . . 120.0 ?
C226 C225 H225 . . 120.0 ?
C225 C226 C221 . . 120.37(12) ?
C225 C226 H226 . . 119.8 ?
C221 C226 H226 . . 119.8 ?

loop_
_geom_bond_atom_site_label_1
_geom_bond_atom_site_label_2
_geom_bond_site_symmetry_2
_geom_bond_distance
_geom_bond_publ_flag
N11 C12 . 1.3576(16) ?
N11 C17A . 1.4111(15) ?
N11 H11 . 0.870(17) ?
C12 O12 . 1.2243(14) ?
C12 C13 . 1.5599(16) ?
C13 N24 . 1.4696(15) ?
C13 C13A . 1.5110(16) ?
C13 C22 . 1.5767(16) ?
C13A C14 . 1.3891(17) ?
C13A C17A . 1.3929(17) ?
C14 C15 . 1.3858(18) ?
C14 H14 . 0.9500 ?
C15 F15 . 1.3652(14) ?
C15 C16 . 1.3793(19) ?
C16 C17 . 1.3955(18) ?
C16 H16 . 0.9500 ?
C17 C17A . 1.3849(17) ?
C17 H17 . 0.9500 ?
C21 C211 . 1.5074(16) ?
C21 C28A . 1.5253(16) ?
C21 C22 . 1.5501(16) ?
C21 H21 . 1.0000 ?
C22 C227 . 1.5225(16) ?
C22 H22 . 1.0000 ?
N24 C25 . 1.4643(15) ?
N24 C28A . 1.4695(15) ?
C25 C26 . 1.5255(17) ?
C25 H25A . 0.9900 ?
C25 H25B . 0.9900 ?
C26 C27 . 1.5289(18) ?
C26 H26A . 0.9900 ?
C26 H26B . 0.9900 ?
C27 C28 . 1.5312(17) ?
C27 H27A . 0.9900 ?
C27 H27B . 0.9900 ?
C28 C28A . 1.5199(16) ?
C28 H28A . 0.9900 ?
C28 H28B . 0.9900 ?
C28A H28C . 1.0000 ?
C211 O211 . 1.2111(15) ?
C211 O212 . 1.3342(15) ?
O212 H212 . 0.898(19) ?
C227 O227 . 1.2234(15) ?
C227 C221 . 1.4960(17) ?
C221 C226 . 1.3971(17) ?
C221 C222 . 1.4023(17) ?
C222 C223 . 1.3859(19) ?
C222 H222 . 0.9500 ?
C223 C224 . 1.392(2) ?
C223 H223 . 0.9500 ?
C224 C225 . 1.3876(19) ?
C224 H224 . 0.9500 ?
C225 C226 . 1.3955(18) ?
C225 H225 . 0.9500 ?
C226 H226 . 0.9500 ?

loop_
_geom_hbond_atom_site_label_D
_geom_hbond_atom_site_label_H
_geom_hbond_atom_site_label_A
_geom_hbond_site_symmetry_A
_geom_hbond_distance_DH
_geom_hbond_distance_HA
_geom_hbond_distance_DA
_geom_hbond_angle_DHA
_geom_hbond_publ_flag
N11 H11 O227 1_655 0.868(18) 2.242(17) 2.9756(16) 142.2(13) no
O212 H212 O12 2_666 0.899(19) 1.873(19) 2.7723(14) 178.4(15) no
C22 H22 O211 2_666 1.00 2.22 3.1930(15) 164 no
C16 H16 Cg1 2_765 0.95 2.63 3.4966(14) 152 no

loop_
_geom_torsion_atom_site_label_1
_geom_torsion_atom_site_label_2
_geom_torsion_atom_site_label_3
_geom_torsion_atom_site_label_4
_geom_torsion_site_symmetry_1
_geom_torsion_site_symmetry_2
_geom_torsion_site_symmetry_3
_geom_torsion_site_symmetry_4
_geom_torsion
_geom_torsion_publ_flag
C17A N11 C12 O12 . . . . -179.45(11) ?
C17A N11 C12 C13 . . . . 1.88(13) ?
O12 C12 C13 N24 . . . . -63.41(15) ?
N11 C12 C13 N24 . . . . 115.26(11) ?
O12 C12 C13 C13A . . . . 178.37(11) ?
N11 C12 C13 C13A . . . . -2.96(12) ?
O12 C12 C13 C22 . . . . 50.60(15) ?
N11 C12 C13 C22 . . . . -130.73(10) ?
N24 C13 C13A C14 . . . . 56.89(16) ?
C12 C13 C13A C14 . . . . 176.57(12) ?
C22 C13 C13A C14 . . . . -63.11(17) ?
N24 C13 C13A C17A . . . . -116.61(11) ?
C12 C13 C13A C17A . . . . 3.07(12) ?
C22 C13 C13A C17A . . . . 123.40(11) ?
C17A C13A C14 C15 . . . . -1.96(18) ?
C13 C13A C14 C15 . . . . -174.84(12) ?
C13A C14 C15 F15 . . . . -179.10(11) ?
C13A C14 C15 C16 . . . . 0.47(19) ?
F15 C15 C16 C17 . . . . -179.43(11) ?
C14 C15 C16 C17 . . . . 1.0(2) ?
C15 C16 C17 C17A . . . . -0.95(18) ?
C16 C17 C17A C13A . . . . -0.55(18) ?
C16 C17 C17A N11 . . . . 177.65(12) ?
C14 C13A C17A C17 . . . . 2.07(18) ?
C13 C13A C17A C17 . . . . 176.29(11) ?
C14 C13A C17A N11 . . . . -176.43(11) ?
C13 C13A C17A N11 . . . . -2.20(13) ?
C12 N11 C17A C17 . . . . -178.22(12) ?
C12 N11 C17A C13A . . . . 0.16(14) ?
C211 C21 C22 C227 . . . . -92.63(12) ?
C28A C21 C22 C227 . . . . 143.89(10) ?
C211 C21 C22 C13 . . . . 143.74(10) ?
C28A C21 C22 C13 . . . . 20.27(11) ?
N24 C13 C22 C227 . . . . -116.45(10) ?
C13A C13 C22 C227 . . . . 7.17(15) ?
C12 C13 C22 C227 . . . . 123.56(10) ?
N24 C13 C22 C21 . . . . 7.49(11) ?
C13A C13 C22 C21 . . . . 131.11(11) ?
C12 C13 C22 C21 . . . . -112.51(10) ?
C13A C13 N24 C25 . . . . 67.46(13) ?
C12 C13 N24 C25 . . . . -45.23(13) ?
C22 C13 N24 C25 . . . . -162.84(9) ?
C13A C13 N24 C28A . . . . -164.16(9) ?
C12 C13 N24 C28A . . . . 83.15(11) ?
C22 C13 N24 C28A . . . . -34.46(11) ?
C28A N24 C25 C26 . . . . 61.11(13) ?
C13 N24 C25 C26 . . . . -173.87(10) ?
N24 C25 C26 C27 . . . . -57.14(14) ?
C25 C26 C27 C28 . . . . 54.26(14) ?
C26 C27 C28 C28A . . . . -51.69(14) ?
C25 N24 C28A C28 . . . . -59.49(13) ?
C13 N24 C28A C28 . . . . 170.79(9) ?
C25 N24 C28A C21 . . . . 177.10(9) ?
C13 N24 C28A C21 . . . . 47.38(11) ?
C27 C28 C28A N24 . . . . 52.77(13) ?
C27 C28 C28A C21 . . . . 166.01(10) ?
C211 C21 C28A N24 . . . . -163.33(9) ?
C22 C21 C28A N24 . . . . -40.31(11) ?
C211 C21 C28A C28 . . . . 77.61(13) ?
C22 C21 C28A C28 . . . . -159.38(10) ?
C28A C21 C211 O211 . . . . -1.72(17) ?
C22 C21 C211 O211 . . . . -119.85(13) ?
C28A C21 C211 O212 . . . . 178.78(10) ?
C22 C21 C211 O212 . . . . 60.65(13) ?
C21 C22 C227 O227 . . . . -22.27(16) ?
C13 C22 C227 O227 . . . . 96.13(13) ?
C21 C22 C227 C221 . . . . 156.56(10) ?
C13 C22 C227 C221 . . . . -85.04(13) ?
O227 C227 C221 C226 . . . . -179.45(12) ?
C22 C227 C221 C226 . . . . 1.71(17) ?
O227 C227 C221 C222 . . . . 2.72(17) ?
C22 C227 C221 C222 . . . . -176.12(11) ?
C226 C221 C222 C223 . . . . -1.31(19) ?
C227 C221 C222 C223 . . . . 176.60(11) ?
C221 C222 C223 C224 . . . . 1.0(2) ?
C222 C223 C224 C225 . . . . 0.4(2) ?
C223 C224 C225 C226 . . . . -1.5(2) ?
C224 C225 C226 C221 . . . . 1.2(2) ?
C222 C221 C226 C225 . . . . 0.20(18) ?
C227 C221 C226 C225 . . . . -177.61(11) ?

_cod_database_fobs_code 2022407
